data_4024576
loop_
_publ_author_name
'Nugzar Ghavtadze'
'Roland Fr\"ohlich'
'Ernst-Ulrich W\"urthwein'

_publ_section_title
;
Acid-Mediated Electrocyclic Domino Transformations of 5,5-Disubstituted
1-Amino-1-azapenta-1,4-dien-3-ones into Dihydrospiroindenepyrazole and
Dihydroindenodiazepine Derivatives
;
_journal_name_full 'Journal of Organic Chemistry'
_journal_page_first 4584
_journal_page_last 4591
_journal_paper_doi 10.1021/jo900270e
_journal_volume 74
_journal_year 2009
_chemical_formula_sum 'C10 H19 N2 O5 P'
_chemical_formula_weight 278.24
_chemical_name_systematic
; 
 ? 
;
_space_group_IT_number 14
_symmetry_cell_setting monoclinic
_symmetry_space_group_name_Hall '-P 2ybc'
_symmetry_space_group_name_H-M 'P 1 21/c 1'
_atom_sites_solution_hydrogens geom
_atom_sites_solution_primary direct
_atom_sites_solution_secondary difmap
_audit_creation_method SHELXL-97
_cell_angle_alpha 90.00
_cell_angle_beta 96.56(1)
_cell_angle_gamma 90.00
_cell_formula_units_Z 4
_cell_length_a 7.691(1)
_cell_length_b 10.311(1)
_cell_length_c 17.038(1)
_cell_measurement_reflns_used 3090
_cell_measurement_temperature 198(2)
_cell_measurement_theta_max 38.38
_cell_measurement_theta_min 0.41
_cell_volume 1342.3(2)
_computing_cell_refinement 'Collect (Nonius B.V., 1998)'
_computing_data_collection 'Collect (Nonius B.V., 1998)'
_computing_data_reduction 'Denzo-SMN (Otwinowski & Minor, 1997)'
_computing_molecular_graphics 'SCHAKAL (Keller, 1997)'
_computing_publication_material 'SHELXL-97 (Sheldrick, 1997)'
_computing_structure_refinement 'SHELXL-97 (Sheldrick, 1997)'
_computing_structure_solution 'SHELXS-97 (Sheldrick, 1990)'
_diffrn_ambient_temperature 198(2)
_diffrn_measured_fraction_theta_full 0.979
_diffrn_measured_fraction_theta_max 0.979
_diffrn_measurement_device_type 'Nonius KappaCCD'
_diffrn_measurement_method '\w and \f scans'
_diffrn_radiation_monochromator graphite
_diffrn_radiation_source 'rotating anode Nonius FR591'
_diffrn_radiation_type MoK\a
_diffrn_radiation_wavelength 0.71073
_diffrn_reflns_av_R_equivalents 0.0679
_diffrn_reflns_av_sigmaI/netI 0.0604
_diffrn_reflns_limit_h_max 9
_diffrn_reflns_limit_h_min -10
_diffrn_reflns_limit_k_max 12
_diffrn_reflns_limit_k_min -13
_diffrn_reflns_limit_l_max 18
_diffrn_reflns_limit_l_min -22
_diffrn_reflns_number 11459
_diffrn_reflns_theta_full 28.12
_diffrn_reflns_theta_max 28.12
_diffrn_reflns_theta_min 2.31
_exptl_absorpt_coefficient_mu 0.220
_exptl_absorpt_correction_T_max 0.9677
_exptl_absorpt_correction_T_min 0.9369
_exptl_absorpt_correction_type multi-scan
_exptl_absorpt_process_details 'SORTAV (Blessing, 1995 & 1997)'
_exptl_crystal_colour colourless
_exptl_crystal_density_diffrn 1.377
_exptl_crystal_density_method 'not measured'
_exptl_crystal_description block
_exptl_crystal_F_000 592
_exptl_crystal_size_max 0.30
_exptl_crystal_size_mid 0.20
_exptl_crystal_size_min 0.15
_refine_diff_density_max 0.260
_refine_diff_density_min -0.407
_refine_diff_density_rms 0.051
_refine_ls_extinction_method none
_refine_ls_goodness_of_fit_ref 1.028
_refine_ls_hydrogen_treatment riding
_refine_ls_matrix_type full
_refine_ls_number_parameters 186
_refine_ls_number_reflns 3212
_refine_ls_number_restraints 0
_refine_ls_restrained_S_all 1.028
_refine_ls_R_factor_all 0.0917
_refine_ls_R_factor_gt 0.0474
_refine_ls_shift/su_max 0.001
_refine_ls_shift/su_mean 0.000
_refine_ls_structure_factor_coef Fsqd
_refine_ls_weighting_details 'calc w=1/[\s^2^(Fo^2^)+(0.0532P)^2^+0.2773P] where P=(Fo^2^+2Fc^2^)/3'
_refine_ls_weighting_scheme calc
_refine_ls_wR_factor_gt 0.1057
_refine_ls_wR_factor_ref 0.1201
_reflns_number_gt 2086
_reflns_number_total 3212
_reflns_threshold_expression >2sigma(I)
_cod_data_source_file jo900270e_si_001.cif
_cod_data_source_block wue3774
_cod_original_sg_symbol_H-M P21/c
_cod_database_code 4024576

loop_
_symmetry_equiv_pos_as_xyz
'x, y, z'
'-x, y+1/2, -z+1/2'
'-x, -y, -z'
'x, -y-1/2, z-1/2'

loop_
_atom_site_label
_atom_site_type_symbol
_atom_site_fract_x
_atom_site_fract_y
_atom_site_fract_z
_atom_site_U_iso_or_equiv
_atom_site_adp_type
_atom_site_occupancy
_atom_site_symmetry_multiplicity
_atom_site_calc_flag
_atom_site_refinement_flags
_atom_site_disorder_assembly
_atom_site_disorder_group
O1 O 0.49308(16) 1.29838(15) 0.10631(9) 0.0448(4) Uani 1 1 d . . .
C2 C 0.4757(3) 1.2676(2) 0.18642(13) 0.0504(6) Uani 1 1 d . . .
H2A H 0.4030 1.3346 0.2086 0.061 Uiso 1 1 calc R . .
H2B H 0.5928 1.2687 0.2174 0.061 Uiso 1 1 calc R . .
C3 C 0.3928(2) 1.1361(2) 0.19413(13) 0.0425(5) Uani 1 1 d . . .
H3A H 0.4672 1.0680 0.1741 0.051 Uiso 1 1 calc R . .
H3B H 0.3816 1.1177 0.2504 0.051 Uiso 1 1 calc R . .
N4 N 0.21891(17) 1.13568(15) 0.14813(9) 0.0285(4) Uani 1 1 d . . .
C5 C 0.2374(2) 1.1672(2) 0.06533(11) 0.0351(5) Uani 1 1 d . . .
H5A H 0.1207 1.1695 0.0341 0.042 Uiso 1 1 calc R . .
H5B H 0.3083 1.0997 0.0426 0.042 Uiso 1 1 calc R . .
C6 C 0.3252(2) 1.2971(2) 0.06155(13) 0.0414(5) Uani 1 1 d . . .
H6A H 0.3378 1.3182 0.0058 0.050 Uiso 1 1 calc R . .
H6B H 0.2508 1.3646 0.0821 0.050 Uiso 1 1 calc R . .
N7 N 0.13491(18) 1.01892(15) 0.16171(8) 0.0272(4) Uani 1 1 d . . .
C8 C -0.0275(2) 1.00528(18) 0.13474(10) 0.0267(4) Uani 1 1 d . . .
C9 C -0.1457(2) 1.1026(2) 0.09128(13) 0.0392(5) Uani 1 1 d . . .
H9A H -0.1064 1.1902 0.1070 0.059 Uiso 1 1 calc R . .
H9B H -0.2655 1.0897 0.1040 0.059 Uiso 1 1 calc R . .
H9C H -0.1427 1.0919 0.0343 0.059 Uiso 1 1 calc R . .
C10 C -0.1077(2) 0.87969(19) 0.15533(11) 0.0286(4) Uani 1 1 d . . .
O11 O -0.26036(16) 0.85629(14) 0.13159(8) 0.0415(4) Uani 1 1 d . . .
C12 C 0.0023(2) 0.78297(19) 0.20567(11) 0.0317(4) Uani 1 1 d . A .
H12A H -0.0673 0.7491 0.2466 0.038 Uiso 1 1 calc R . .
H12B H 0.1051 0.8286 0.2331 0.038 Uiso 1 1 calc R . .
P13 P 0.07762(7) 0.64925(5) 0.15216(3) 0.04005(19) Uani 1 1 d . . .
O14 O 0.18576(17) 0.55794(14) 0.20231(8) 0.0459(4) Uani 1 1 d . A .
O15 O 0.1661(2) 0.70820(16) 0.08135(8) 0.0535(4) Uani 1 1 d . A .
C17 C 0.3506(3) 0.7346(3) 0.09043(16) 0.0766(9) Uani 1 1 d . . .
H17A H 0.3883 0.7546 0.0387 0.115 Uiso 1 1 calc R A .
H17B H 0.4142 0.6584 0.1129 0.115 Uiso 1 1 calc R . .
H17C H 0.3751 0.8089 0.1259 0.115 Uiso 1 1 calc R . .
O16A O -0.1181(7) 0.5945(4) 0.1233(6) 0.0378(18) Uani 0.494(16) 1 d P A 1
C18A C -0.1288(14) 0.4624(10) 0.0924(7) 0.0443(19) Uani 0.494(16) 1 d P A 1
H18A H -0.0869 0.4607 0.0402 0.066 Uiso 0.494(16) 1 calc PR A 1
H18B H -0.2506 0.4329 0.0879 0.066 Uiso 0.494(16) 1 calc PR A 1
H18C H -0.0562 0.4050 0.1284 0.066 Uiso 0.494(16) 1 calc PR A 1
O16B O -0.0640(10) 0.5933(4) 0.0874(5) 0.0386(18) Uani 0.506(16) 1 d P A 2
C18B C -0.1769(15) 0.4956(11) 0.1095(7) 0.054(2) Uani 0.506(16) 1 d P A 2
H18D H -0.1087 0.4300 0.1412 0.082 Uiso 0.506(16) 1 calc PR A 2
H18E H -0.2374 0.4550 0.0620 0.082 Uiso 0.506(16) 1 calc PR A 2
H18F H -0.2633 0.5340 0.1407 0.082 Uiso 0.506(16) 1 calc PR A 2

loop_
_atom_site_aniso_label
_atom_site_aniso_U_11
_atom_site_aniso_U_22
_atom_site_aniso_U_33
_atom_site_aniso_U_23
_atom_site_aniso_U_13
_atom_site_aniso_U_12
O1 0.0294(7) 0.0500(10) 0.0556(10) 0.0090(7) 0.0071(6) -0.0095(6)
C2 0.0356(11) 0.0637(17) 0.0500(14) 0.0011(12) -0.0035(10) -0.0198(11)
C3 0.0302(10) 0.0552(15) 0.0400(12) 0.0088(10) -0.0045(9) -0.0103(10)
N4 0.0252(7) 0.0318(9) 0.0281(8) 0.0004(7) 0.0015(6) -0.0049(7)
C5 0.0353(10) 0.0403(13) 0.0299(11) -0.0006(9) 0.0042(8) -0.0044(9)
C6 0.0348(10) 0.0410(13) 0.0490(13) 0.0091(10) 0.0071(9) -0.0013(9)
N7 0.0257(7) 0.0288(9) 0.0278(8) -0.0012(7) 0.0067(6) -0.0019(6)
C8 0.0239(9) 0.0272(10) 0.0292(10) -0.0037(8) 0.0043(7) 0.0018(7)
C9 0.0290(9) 0.0321(11) 0.0557(13) 0.0053(10) 0.0004(9) 0.0038(8)
C10 0.0255(9) 0.0335(11) 0.0277(10) -0.0015(8) 0.0064(7) -0.0012(8)
O11 0.0265(7) 0.0463(9) 0.0507(9) 0.0042(7) 0.0002(6) -0.0078(6)
C12 0.0302(9) 0.0343(11) 0.0304(10) 0.0069(9) 0.0029(7) -0.0073(8)
P13 0.0436(3) 0.0269(3) 0.0457(4) 0.0026(2) -0.0120(2) -0.0011(2)
O14 0.0459(8) 0.0368(9) 0.0530(9) 0.0137(7) -0.0035(7) 0.0074(7)
O15 0.0717(11) 0.0574(11) 0.0314(8) 0.0025(7) 0.0060(7) 0.0215(9)
C17 0.0592(16) 0.118(3) 0.0562(16) 0.0285(17) 0.0224(13) 0.0218(16)
O16A 0.0299(19) 0.0283(19) 0.055(4) -0.0137(19) 0.004(2) -0.0040(15)
C18A 0.043(4) 0.030(4) 0.059(5) -0.011(3) 0.002(3) -0.008(3)
O16B 0.046(3) 0.0313(18) 0.036(3) -0.0020(17) -0.002(2) -0.0103(16)
C18B 0.060(6) 0.043(6) 0.058(5) 0.012(4) 0.000(3) -0.018(4)

loop_
_atom_type_symbol
_atom_type_description
_atom_type_scat_dispersion_real
_atom_type_scat_dispersion_imag
_atom_type_scat_source
C C 0.0033 0.0016 'International Tables Vol C Tables 4.2.6.8 and 6.1.1.4'
H H 0.0000 0.0000 'International Tables Vol C Tables 4.2.6.8 and 6.1.1.4'
N N 0.0061 0.0033 'International Tables Vol C Tables 4.2.6.8 and 6.1.1.4'
O O 0.0106 0.0060 'International Tables Vol C Tables 4.2.6.8 and 6.1.1.4'
P P 0.1023 0.0942 'International Tables Vol C Tables 4.2.6.8 and 6.1.1.4'

loop_
_geom_angle_atom_site_label_1
_geom_angle_atom_site_label_2
_geom_angle_atom_site_label_3
_geom_angle
_geom_angle_site_symmetry_1
_geom_angle_site_symmetry_3
_geom_angle_publ_flag
C6 O1 C2 109.49(14) . . ?
O1 C2 C3 111.73(18) . . ?
N4 C3 C2 108.86(17) . . ?
N7 N4 C5 116.51(14) . . ?
N7 N4 C3 108.87(14) . . ?
C5 N4 C3 109.19(14) . . ?
N4 C5 C6 109.32(16) . . ?
O1 C6 C5 111.67(17) . . ?
C8 N7 N4 118.84(15) . . ?
N7 C8 C9 127.87(17) . . ?
N7 C8 C10 114.85(16) . . ?
C9 C8 C10 117.11(15) . . ?
O11 C10 C8 120.04(17) . . ?
O11 C10 C12 120.84(17) . . ?
C8 C10 C12 119.12(15) . . ?
C10 C12 P13 114.42(13) . . ?
O14 P13 O16B 118.44(16) . . ?
O14 P13 O15 115.40(9) . . ?
O16B P13 O15 85.9(4) . . ?
O14 P13 O16A 113.4(2) . . ?
O15 P13 O16A 111.6(4) . . ?
O14 P13 C12 113.21(9) . . ?
O16B P13 C12 113.8(3) . . ?
O15 P13 C12 106.68(9) . . ?
O16A P13 C12 94.6(3) . . ?
C17 O15 P13 119.97(14) . . ?
C18A O16A P13 116.4(7) . . ?
C18B O16B P13 118.3(8) . . ?

loop_
_geom_bond_atom_site_label_1
_geom_bond_atom_site_label_2
_geom_bond_distance
_geom_bond_site_symmetry_2
_geom_bond_publ_flag
O1 C6 1.422(2) . ?
O1 C2 1.422(3) . ?
C2 C3 1.511(3) . ?
C3 N4 1.471(2) . ?
N4 N7 1.398(2) . ?
N4 C5 1.470(2) . ?
C5 C6 1.505(3) . ?
N7 C8 1.289(2) . ?
C8 C9 1.493(3) . ?
C8 C10 1.493(3) . ?
C10 O11 1.222(2) . ?
C10 C12 1.510(3) . ?
C12 P13 1.786(2) . ?
P13 O14 1.4649(14) . ?
P13 O16B 1.569(3) . ?
P13 O15 1.5736(17) . ?
P13 O16A 1.630(4) . ?
O15 C17 1.435(3) . ?
O16A C18A 1.459(12) . ?
O16B C18B 1.409(13) . ?

loop_
_geom_torsion_atom_site_label_1
_geom_torsion_atom_site_label_2
_geom_torsion_atom_site_label_3
_geom_torsion_atom_site_label_4
_geom_torsion
_geom_torsion_site_symmetry_1
_geom_torsion_site_symmetry_2
_geom_torsion_site_symmetry_3
_geom_torsion_site_symmetry_4
_geom_torsion_publ_flag
C6 O1 C2 C3 59.0(2) . . . . ?
O1 C2 C3 N4 -59.1(2) . . . . ?
C2 C3 N4 N7 -173.98(16) . . . . ?
C2 C3 N4 C5 57.8(2) . . . . ?
N7 N4 C5 C6 178.29(14) . . . . ?
C3 N4 C5 C6 -57.9(2) . . . . ?
C2 O1 C6 C5 -58.8(2) . . . . ?
N4 C5 C6 O1 58.9(2) . . . . ?
C5 N4 N7 C8 -64.5(2) . . . . ?
C3 N4 N7 C8 171.51(16) . . . . ?
N4 N7 C8 C9 -2.3(3) . . . . ?
N4 N7 C8 C10 -177.39(14) . . . . ?
N7 C8 C10 O11 -178.86(17) . . . . ?
C9 C8 C10 O11 5.5(3) . . . . ?
N7 C8 C10 C12 1.2(2) . . . . ?
C9 C8 C10 C12 -174.48(17) . . . . ?
O11 C10 C12 P13 76.8(2) . . . . ?
C8 C10 C12 P13 -103.21(17) . . . . ?
C10 C12 P13 O14 179.27(12) . . . . ?
C10 C12 P13 O16B -41.7(3) . . . . ?
C10 C12 P13 O15 51.26(15) . . . . ?
C10 C12 P13 O16A -62.9(4) . . . . ?
O14 P13 O15 C17 -34.7(2) . . . . ?
O16B P13 O15 C17 -154.3(3) . . . . ?
O16A P13 O15 C17 -166.0(3) . . . . ?
C12 P13 O15 C17 92.0(2) . . . . ?
O14 P13 O16A C18A -47.0(11) . . . . ?
O16B P13 O16A C18A 60.0(9) . . . . ?
O15 P13 O16A C18A 85.4(10) . . . . ?
C12 P13 O16A C18A -164.7(10) . . . . ?
O14 P13 O16B C18B 48.3(14) . . . . ?
O15 P13 O16B C18B 165.1(12) . . . . ?
O16A P13 O16B C18B -38.4(10) . . . . ?
C12 P13 O16B C18B -88.4(11) . . . . ?
